data_4065260
loop_
_publ_author_name
'Garc\'ia-\'Alvarez, Roc\'io'
'D\'iez, Josefina'
'Crochet, Pascale'
'Cadierno, Victorio'

_publ_section_title
;
 Arene--Ruthenium(II) Complexes Containing Inexpensive
 Tris(dimethylamino)phosphine: Highly Efficient Catalysts for the
 Selective Hydration of Nitriles into Amides
;
_journal_issue 20
_journal_name_full Organometallics
_journal_page_first 5442
_journal_paper_doi 10.1021/om2006563
_journal_volume 30
_journal_year 2011
_chemical_compound_source synthesis
_chemical_formula_moiety 'C13 H26 Cl2 N3 P Ru'
_chemical_formula_sum 'C13 H26 Cl2 N3 P Ru'
_chemical_formula_weight 427.31
_chemical_name_systematic
;
 ?
;
_space_group_IT_number 14
_symmetry_cell_setting monoclinic
_symmetry_Int_Tables_number 14
_symmetry_space_group_name_Hall '-P 2ybc'
_symmetry_space_group_name_H-M 'P 1 21/c 1'
_atom_sites_solution_hydrogens geom
_atom_sites_solution_primary direct
_atom_sites_solution_secondary difmap
_audit_creation_method SHELXL-97
_cell_angle_alpha 90.00
_cell_angle_beta 90.432(7)
_cell_angle_gamma 90.00
_cell_formula_units_Z 4
_cell_length_a 7.2695(5)
_cell_length_b 11.3844(9)
_cell_length_c 21.1156(15)
_cell_measurement_reflns_used 3010
_cell_measurement_temperature 293(2)
_cell_measurement_theta_max 73.7750
_cell_measurement_theta_min 3.8797
_cell_volume 1747.5(2)
_computing_cell_refinement
;
CrysAlisPro, Oxford Diffraction Ltd.,
Version 1.171.34.36 (release 02-08-2010 CrysAlis171 .NET)
(compiled Aug  2 2010,13:00:58)
;
_computing_data_collection
;
CrysAlisPro, Oxford Diffraction Ltd.,
Version 1.171.34.36 (release 02-08-2010 CrysAlis171 .NET)
(compiled Aug  2 2010,13:00:58)
;
_computing_data_reduction
;
CrysAlisPro, Oxford Diffraction Ltd.,
Version 1.171.34.36 (release 02-08-2010 CrysAlis171 .NET)
(compiled Aug  2 2010,13:00:58)
;
_computing_molecular_graphics 'PLATON (Spek, 2007)'
_computing_publication_material 'WinGX publication routines (Farrugia, 1999)'
_computing_structure_refinement 'SHELXL-97 (Sheldrick, 2008)'
_computing_structure_solution 'DIRDIF-99 (Beurskens, 1999)'
_diffrn_ambient_temperature 293(2)
_diffrn_detector_area_resol_mean 8.2640
_diffrn_measured_fraction_theta_full 0.953
_diffrn_measured_fraction_theta_max 0.953
_diffrn_measurement_device
; 
165 mm Onyx CCD detector in \k-geometry diffractometer
;
_diffrn_measurement_device_type 'Xcalibur, Onyx, Nova'
_diffrn_measurement_method '\f and \w scans'
_diffrn_radiation_monochromator graphite
_diffrn_radiation_source 'Nova (Cu) X-ray Source'
_diffrn_radiation_type CuK\a
_diffrn_radiation_wavelength 1.54184
_diffrn_reflns_av_R_equivalents 0.0650
_diffrn_reflns_av_sigmaI/netI 0.0672
_diffrn_reflns_limit_h_max 5
_diffrn_reflns_limit_h_min -8
_diffrn_reflns_limit_k_max 13
_diffrn_reflns_limit_k_min -14
_diffrn_reflns_limit_l_max 26
_diffrn_reflns_limit_l_min -24
_diffrn_reflns_number 5990
_diffrn_reflns_theta_full 73.94
_diffrn_reflns_theta_max 73.94
_diffrn_reflns_theta_min 4.19
_exptl_absorpt_coefficient_mu 10.888
_exptl_absorpt_correction_T_max 1.00000
_exptl_absorpt_correction_T_min 0.16374
_exptl_absorpt_correction_type multi-scan
_exptl_absorpt_process_details
;
CrysAlisPro, Oxford Diffraction Ltd.,
Version 1.171.34.36 (release 02-08-2010 CrysAlis171 .NET)
(compiled Aug  2 2010,13:00:58)
Empirical absorption correction using spherical harmonics,
implemented in SCALE3 ABSPACK scaling algorithm.
;
_exptl_crystal_colour colourless
_exptl_crystal_density_diffrn 1.624
_exptl_crystal_density_method 'not measured'
_exptl_crystal_description prism
_exptl_crystal_F_000 872
_exptl_crystal_size_max 0.166
_exptl_crystal_size_mid 0.09
_exptl_crystal_size_min 0.047
_refine_diff_density_max 2.669
_refine_diff_density_min -2.081
_refine_diff_density_rms 0.193
_refine_ls_extinction_method none
_refine_ls_goodness_of_fit_ref 1.061
_refine_ls_hydrogen_treatment constr
_refine_ls_matrix_type full
_refine_ls_number_parameters 188
_refine_ls_number_reflns 3366
_refine_ls_number_restraints 0
_refine_ls_restrained_S_all 1.061
_refine_ls_R_factor_all 0.0819
_refine_ls_R_factor_gt 0.0699
_refine_ls_shift/su_max 0.000
_refine_ls_shift/su_mean 0.000
_refine_ls_structure_factor_coef Fsqd
_refine_ls_weighting_details 'calc w=1/[\s^2^(Fo^2^)+(0.1320P)^2^+0.0000P] where P=(Fo^2^+2Fc^2^)/3'
_refine_ls_weighting_scheme calc
_refine_ls_wR_factor_gt 0.1854
_refine_ls_wR_factor_ref 0.1966
_reflns_number_gt 2698
_reflns_number_total 3366
_reflns_threshold_expression >2\s(I)
_cod_data_source_file om2006563_si_001.cif
_cod_data_source_block 2e
_cod_original_sg_symbol_H-M 'P 21/c'
_cod_database_code 4065260

loop_
_symmetry_equiv_pos_as_xyz
'x, y, z'
'-x, y+1/2, -z+1/2'
'-x, -y, -z'
'x, -y-1/2, z-1/2'

loop_
_atom_site_label
_atom_site_type_symbol
_atom_site_fract_x
_atom_site_fract_y
_atom_site_fract_z
_atom_site_U_iso_or_equiv
_atom_site_adp_type
_atom_site_occupancy
_atom_site_symmetry_multiplicity
_atom_site_calc_flag
_atom_site_refinement_flags
Ru1 Ru 0.17480(7) 0.17148(4) 0.42013(2) 0.0317(2) Uani 1 1 d .
Cl2 Cl -0.0478(3) 0.27146(15) 0.48432(8) 0.0495(5) Uani 1 1 d .
Cl1 Cl -0.0746(3) 0.09554(16) 0.35649(9) 0.0486(4) Uani 1 1 d .
P1 P 0.1639(2) 0.33517(12) 0.35153(8) 0.0335(4) Uani 1 1 d .
N3 N 0.2209(9) 0.4627(5) 0.3841(3) 0.0445(14) Uani 1 1 d .
N2 N -0.0340(9) 0.3753(6) 0.3169(3) 0.0485(15) Uani 1 1 d .
N1 N 0.3038(10) 0.3130(5) 0.2906(3) 0.0456(14) Uani 1 1 d .
C5 C 0.2475(11) -0.0153(6) 0.4424(4) 0.0503(18) Uani 1 1 d .
H5 H 0.1789 -0.0838 0.4383 0.060 Uiso 1 1 calc R
C2 C 0.4610(12) 0.1901(7) 0.4559(5) 0.055(2) Uani 1 1 d .
H2 H 0.5368 0.2554 0.4607 0.066 Uiso 1 1 calc R
C6 C 0.2500(11) 0.0448(6) 0.4991(3) 0.0458(17) Uani 1 1 d .
H6 H 0.1848 0.0149 0.5332 0.055 Uiso 1 1 calc R
C4 C 0.3487(11) 0.0273(7) 0.3907(4) 0.0556(19) Uani 1 1 d .
H4 H 0.3446 -0.0117 0.3520 0.067 Uiso 1 1 calc R
C11 C -0.1863(13) 0.4195(10) 0.3555(5) 0.071(3) Uani 1 1 d .
H11A H -0.2434 0.4849 0.3344 0.106 Uiso 1 1 calc R
H11B H -0.1398 0.4443 0.3960 0.106 Uiso 1 1 calc R
H11C H -0.2754 0.3583 0.3613 0.106 Uiso 1 1 calc R
C3 C 0.4560(11) 0.1289(8) 0.3978(4) 0.0499(18) Uani 1 1 d .
H3 H 0.5246 0.1562 0.3639 0.060 Uiso 1 1 calc R
C12 C 0.1778(16) 0.5778(6) 0.3561(5) 0.068(3) Uani 1 1 d .
H12A H 0.0999 0.6212 0.3842 0.101 Uiso 1 1 calc R
H12B H 0.1155 0.5668 0.3163 0.101 Uiso 1 1 calc R
H12C H 0.2897 0.6207 0.3494 0.101 Uiso 1 1 calc R
C13 C 0.3189(12) 0.4730(6) 0.4439(4) 0.0535(19) Uani 1 1 d .
H13A H 0.4468 0.4877 0.4361 0.080 Uiso 1 1 calc R
H13B H 0.3064 0.4013 0.4675 0.080 Uiso 1 1 calc R
H13C H 0.2685 0.5369 0.4679 0.080 Uiso 1 1 calc R
C1 C 0.3506(12) 0.1521(7) 0.5067(4) 0.0490(17) Uani 1 1 d .
C9 C 0.3737(13) 0.4107(8) 0.2523(4) 0.060(2) Uani 1 1 d .
H9A H 0.4801 0.3853 0.2294 0.090 Uiso 1 1 calc R
H9B H 0.4066 0.4750 0.2796 0.090 Uiso 1 1 calc R
H9C H 0.2801 0.4357 0.2229 0.090 Uiso 1 1 calc R
C10 C -0.0933(16) 0.3324(9) 0.2550(5) 0.069(3) Uani 1 1 d .
H10A H -0.1889 0.2751 0.2603 0.104 Uiso 1 1 calc R
H10B H 0.0091 0.2970 0.2338 0.104 Uiso 1 1 calc R
H10C H -0.1392 0.3968 0.2302 0.104 Uiso 1 1 calc R
C8 C 0.3124(16) 0.2007(8) 0.2563(4) 0.065(2) Uani 1 1 d .
H8A H 0.2619 0.2106 0.2145 0.098 Uiso 1 1 calc R
H8B H 0.2426 0.1426 0.2786 0.098 Uiso 1 1 calc R
H8C H 0.4381 0.1757 0.2534 0.098 Uiso 1 1 calc R
C7 C 0.3435(17) 0.2163(11) 0.5677(4) 0.079(3) Uani 1 1 d .
H7A H 0.4663 0.2286 0.5833 0.118 Uiso 1 1 calc R
H7B H 0.2752 0.1712 0.5978 0.118 Uiso 1 1 calc R
H7C H 0.2845 0.2909 0.5613 0.118 Uiso 1 1 calc R

loop_
_atom_site_aniso_label
_atom_site_aniso_U_11
_atom_site_aniso_U_22
_atom_site_aniso_U_33
_atom_site_aniso_U_23
_atom_site_aniso_U_13
_atom_site_aniso_U_12
Ru1 0.0256(4) 0.0357(3) 0.0336(3) 0.00391(15) -0.0018(2) 0.00113(18)
Cl2 0.0458(11) 0.0544(8) 0.0482(9) 0.0026(7) 0.0074(8) 0.0107(8)
Cl1 0.0429(10) 0.0516(8) 0.0510(9) 0.0018(7) -0.0108(7) -0.0105(8)
P1 0.0299(9) 0.0370(7) 0.0335(8) 0.0046(5) -0.0046(7) 0.0006(6)
N3 0.054(4) 0.038(2) 0.040(3) 0.000(2) -0.017(3) -0.004(3)
N2 0.040(4) 0.054(3) 0.052(4) 0.007(3) -0.011(3) 0.003(3)
N1 0.043(4) 0.053(3) 0.041(3) 0.010(2) 0.002(3) 0.002(3)
C5 0.041(4) 0.038(3) 0.072(5) 0.004(3) -0.005(4) 0.000(3)
C2 0.038(5) 0.051(3) 0.075(6) 0.009(4) -0.015(4) -0.007(4)
C6 0.042(4) 0.052(3) 0.043(3) 0.022(3) -0.005(3) 0.006(3)
C4 0.047(5) 0.054(4) 0.066(5) -0.004(4) -0.002(4) 0.010(4)
C11 0.056(6) 0.086(6) 0.070(6) 0.022(5) 0.004(5) 0.022(5)
C3 0.028(4) 0.067(4) 0.055(4) 0.012(4) 0.005(3) 0.009(4)
C12 0.097(8) 0.041(3) 0.065(5) 0.009(3) -0.013(5) -0.003(4)
C13 0.066(5) 0.046(3) 0.048(4) -0.011(3) -0.025(4) -0.003(4)
C1 0.043(4) 0.061(4) 0.043(4) 0.012(3) -0.015(3) 0.006(4)
C9 0.055(5) 0.076(5) 0.049(4) 0.029(4) 0.007(4) 0.010(4)
C10 0.073(7) 0.080(6) 0.054(5) 0.005(4) -0.031(5) -0.004(5)
C8 0.081(7) 0.070(5) 0.044(4) -0.006(4) 0.011(4) 0.018(5)
C7 0.092(8) 0.094(7) 0.050(4) 0.000(5) -0.032(5) 0.014(6)

loop_
_atom_type_symbol
_atom_type_description
_atom_type_scat_dispersion_real
_atom_type_scat_dispersion_imag
_atom_type_scat_source
C C 0.0181 0.0091 'International Tables Vol C Tables 4.2.6.8 and 6.1.1.4'
H H 0.0000 0.0000 'International Tables Vol C Tables 4.2.6.8 and 6.1.1.4'
Cl Cl 0.3639 0.7018 'International Tables Vol C Tables 4.2.6.8 and 6.1.1.4'
N N 0.0311 0.0180 'International Tables Vol C Tables 4.2.6.8 and 6.1.1.4'
P P 0.2955 0.4335 'International Tables Vol C Tables 4.2.6.8 and 6.1.1.4'
Ru Ru 0.0552 3.2960 'International Tables Vol C Tables 4.2.6.8 and 6.1.1.4'

loop_
_geom_angle_atom_site_label_1
_geom_angle_atom_site_label_2
_geom_angle_atom_site_label_3
_geom_angle
C3 Ru1 C4 37.9(3)
C3 Ru1 C2 37.6(3)
C4 Ru1 C2 67.8(3)
C3 Ru1 C1 67.6(3)
C4 Ru1 C1 80.1(3)
C2 Ru1 C1 37.0(3)
C3 Ru1 C5 67.0(3)
C4 Ru1 C5 37.2(3)
C2 Ru1 C5 78.5(3)
C1 Ru1 C5 66.5(3)
C3 Ru1 C6 78.1(3)
C4 Ru1 C6 65.9(3)
C2 Ru1 C6 65.8(3)
C1 Ru1 C6 37.1(3)
C5 Ru1 C6 35.6(3)
C3 Ru1 P1 94.1(2)
C4 Ru1 P1 116.0(2)
C2 Ru1 P1 99.2(2)
C1 Ru1 P1 126.6(2)
C5 Ru1 P1 152.2(2)
C6 Ru1 P1 163.6(2)
C3 Ru1 Cl2 150.7(3)
C4 Ru1 Cl2 156.5(2)
C2 Ru1 Cl2 113.3(3)
C1 Ru1 Cl2 88.2(2)
C5 Ru1 Cl2 119.3(2)
C6 Ru1 Cl2 92.6(2)
P1 Ru1 Cl2 87.28(6)
C3 Ru1 Cl1 120.5(3)
C4 Ru1 Cl1 90.4(3)
C2 Ru1 Cl1 157.6(2)
C1 Ru1 Cl1 147.6(2)
C5 Ru1 Cl1 87.2(2)
C6 Ru1 Cl1 111.0(2)
P1 Ru1 Cl1 85.38(6)
Cl2 Ru1 Cl1 88.71(7)
N3 P1 N1 107.5(3)
N3 P1 N2 98.9(3)
N1 P1 N2 103.3(3)
N3 P1 Ru1 115.4(2)
N1 P1 Ru1 109.7(2)
N2 P1 Ru1 120.6(2)
C13 N3 C12 112.3(6)
C13 N3 P1 123.5(5)
C12 N3 P1 124.1(6)
C10 N2 C11 113.2(8)
C10 N2 P1 123.3(6)
C11 N2 P1 120.0(6)
C9 N1 C8 111.8(7)
C9 N1 P1 121.8(6)
C8 N1 P1 122.7(6)
C6 C5 C4 119.9(7)
C6 C5 Ru1 73.3(4)
C4 C5 Ru1 68.6(4)
C6 C5 H5 120.0
C4 C5 H5 120.0
Ru1 C5 H5 130.7
C3 C2 C1 119.8(8)
C3 C2 Ru1 68.8(5)
C1 C2 Ru1 72.1(5)
C3 C2 H2 120.1
C1 C2 H2 120.1
Ru1 C2 H2 131.8
C5 C6 C1 121.6(7)
C5 C6 Ru1 71.0(4)
C1 C6 Ru1 70.2(4)
C5 C6 H6 119.2
C1 C6 H6 119.2
Ru1 C6 H6 132.9
C3 C4 C5 119.6(8)
C3 C4 Ru1 70.7(5)
C5 C4 Ru1 74.2(4)
C3 C4 H4 120.2
C5 C4 H4 120.2
Ru1 C4 H4 126.8
N2 C11 H11A 109.5
N2 C11 H11B 109.5
H11A C11 H11B 109.5
N2 C11 H11C 109.5
H11A C11 H11C 109.5
H11B C11 H11C 109.5
C4 C3 C2 120.8(7)
C4 C3 Ru1 71.4(4)
C2 C3 Ru1 73.6(5)
C4 C3 H3 119.6
C2 C3 H3 119.6
Ru1 C3 H3 127.4
N3 C12 H12A 109.5
N3 C12 H12B 109.5
H12A C12 H12B 109.5
N3 C12 H12C 109.5
H12A C12 H12C 109.5
H12B C12 H12C 109.5
N3 C13 H13A 109.5
N3 C13 H13B 109.5
H13A C13 H13B 109.5
N3 C13 H13C 109.5
H13A C13 H13C 109.5
H13B C13 H13C 109.5
C2 C1 C6 117.9(8)
C2 C1 C7 122.1(9)
C6 C1 C7 119.9(8)
C2 C1 Ru1 70.9(5)
C6 C1 Ru1 72.8(4)
C7 C1 Ru1 129.7(6)
N1 C9 H9A 109.5
N1 C9 H9B 109.5
H9A C9 H9B 109.5
N1 C9 H9C 109.5
H9A C9 H9C 109.5
H9B C9 H9C 109.5
N2 C10 H10A 109.5
N2 C10 H10B 109.5
H10A C10 H10B 109.5
N2 C10 H10C 109.5
H10A C10 H10C 109.5
H10B C10 H10C 109.5
N1 C8 H8A 109.5
N1 C8 H8B 109.5
H8A C8 H8B 109.5
N1 C8 H8C 109.5
H8A C8 H8C 109.5
H8B C8 H8C 109.5
C1 C7 H7A 109.5
C1 C7 H7B 109.5
H7A C7 H7B 109.5
C1 C7 H7C 109.5
H7A C7 H7C 109.5
H7B C7 H7C 109.5

loop_
_geom_bond_atom_site_label_1
_geom_bond_atom_site_label_2
_geom_bond_distance
Ru1 C3 2.156(7)
Ru1 C4 2.166(8)
Ru1 C2 2.219(9)
Ru1 C1 2.234(8)
Ru1 C5 2.240(7)
Ru1 C6 2.269(6)
Ru1 P1 2.3611(15)
Ru1 Cl2 2.4052(17)
Ru1 Cl1 2.4090(18)
P1 N3 1.658(6)
P1 N1 1.666(7)
P1 N2 1.673(7)
N3 C13 1.450(9)
N3 C12 1.472(9)
N2 C10 1.456(11)
N2 C11 1.469(11)
N1 C9 1.467(9)
N1 C8 1.471(11)
C5 C6 1.380(12)
C5 C4 1.407(12)
C5 H5 0.9300
C2 C3 1.411(13)
C2 C1 1.414(13)
C2 H2 0.9300
C6 C1 1.432(11)
C6 H6 0.9300
C4 C3 1.402(12)
C4 H4 0.9300
C11 H11A 0.9600
C11 H11B 0.9600
C11 H11C 0.9600
C3 H3 0.9300
C12 H12A 0.9600
C12 H12B 0.9600
C12 H12C 0.9600
C13 H13A 0.9600
C13 H13B 0.9600
C13 H13C 0.9600
C1 C7 1.481(13)
C9 H9A 0.9600
C9 H9B 0.9600
C9 H9C 0.9600
C10 H10A 0.9600
C10 H10B 0.9600
C10 H10C 0.9600
C8 H8A 0.9600
C8 H8B 0.9600
C8 H8C 0.9600
C7 H7A 0.9600
C7 H7B 0.9600
C7 H7C 0.9600

loop_
_geom_torsion_atom_site_label_1
_geom_torsion_atom_site_label_2
_geom_torsion_atom_site_label_3
_geom_torsion_atom_site_label_4
_geom_torsion
C3 Ru1 P1 N3 -91.4(4)
C4 Ru1 P1 N3 -123.6(4)
C2 Ru1 P1 N3 -53.9(4)
C1 Ru1 P1 N3 -26.4(4)
C5 Ru1 P1 N3 -136.7(6)
C6 Ru1 P1 N3 -30.8(8)
Cl2 Ru1 P1 N3 59.3(3)
Cl1 Ru1 P1 N3 148.2(3)
C3 Ru1 P1 N1 30.2(4)
C4 Ru1 P1 N1 -2.0(4)
C2 Ru1 P1 N1 67.7(4)
C1 Ru1 P1 N1 95.2(4)
C5 Ru1 P1 N1 -15.1(6)
C6 Ru1 P1 N1 90.8(8)
Cl2 Ru1 P1 N1 -179.1(3)
Cl1 Ru1 P1 N1 -90.2(3)
C3 Ru1 P1 N2 149.9(4)
C4 Ru1 P1 N2 117.7(4)
C2 Ru1 P1 N2 -172.6(4)
C1 Ru1 P1 N2 -145.1(4)
C5 Ru1 P1 N2 104.7(5)
C6 Ru1 P1 N2 -149.4(8)
Cl2 Ru1 P1 N2 -59.3(3)
Cl1 Ru1 P1 N2 29.6(3)
N1 P1 N3 C13 -106.1(7)
N2 P1 N3 C13 146.8(7)
Ru1 P1 N3 C13 16.7(8)
N1 P1 N3 C12 74.1(8)
N2 P1 N3 C12 -33.0(8)
Ru1 P1 N3 C12 -163.1(7)
N3 P1 N2 C10 142.2(7)
N1 P1 N2 C10 31.7(7)
Ru1 P1 N2 C10 -91.2(7)
N3 P1 N2 C11 -60.6(7)
N1 P1 N2 C11 -171.1(7)
Ru1 P1 N2 C11 66.1(7)
N3 P1 N1 C9 -32.9(8)
N2 P1 N1 C9 71.0(7)
Ru1 P1 N1 C9 -159.2(6)
N3 P1 N1 C8 170.5(7)
N2 P1 N1 C8 -85.6(7)
Ru1 P1 N1 C8 44.2(8)
C3 Ru1 C5 C6 102.0(6)
C4 Ru1 C5 C6 132.6(8)
C2 Ru1 C5 C6 64.3(5)
C1 Ru1 C5 C6 27.4(5)
P1 Ru1 C5 C6 152.3(4)
Cl2 Ru1 C5 C6 -46.1(5)
Cl1 Ru1 C5 C6 -133.1(5)
C3 Ru1 C5 C4 -30.7(5)
C2 Ru1 C5 C4 -68.3(5)
C1 Ru1 C5 C4 -105.2(6)
C6 Ru1 C5 C4 -132.6(8)
P1 Ru1 C5 C4 19.6(8)
Cl2 Ru1 C5 C4 -178.8(4)
Cl1 Ru1 C5 C4 94.3(5)
C4 Ru1 C2 C3 29.8(5)
C1 Ru1 C2 C3 133.3(7)
C5 Ru1 C2 C3 67.2(5)
C6 Ru1 C2 C3 102.3(5)
P1 Ru1 C2 C3 -84.7(5)
Cl2 Ru1 C2 C3 -175.7(4)
Cl1 Ru1 C2 C3 15.7(9)
C3 Ru1 C2 C1 -133.3(7)
C4 Ru1 C2 C1 -103.5(5)
C5 Ru1 C2 C1 -66.1(5)
C6 Ru1 C2 C1 -31.0(5)
P1 Ru1 C2 C1 142.0(4)
Cl2 Ru1 C2 C1 51.0(5)
Cl1 Ru1 C2 C1 -117.6(7)
C4 C5 C6 C1 1.4(12)
Ru1 C5 C6 C1 -50.8(7)
C4 C5 C6 Ru1 52.2(7)
C3 Ru1 C6 C5 -67.0(5)
C4 Ru1 C6 C5 -29.2(5)
C2 Ru1 C6 C5 -104.5(6)
C1 Ru1 C6 C5 -135.5(7)
P1 Ru1 C6 C5 -129.7(7)
Cl2 Ru1 C6 C5 141.0(5)
Cl1 Ru1 C6 C5 51.4(5)
C3 Ru1 C6 C1 68.5(5)
C4 Ru1 C6 C1 106.3(5)
C2 Ru1 C6 C1 30.9(5)
C5 Ru1 C6 C1 135.5(7)
P1 Ru1 C6 C1 5.8(10)
Cl2 Ru1 C6 C1 -83.5(5)
Cl1 Ru1 C6 C1 -173.1(4)
C6 C5 C4 C3 1.8(12)
Ru1 C5 C4 C3 56.2(7)
C6 C5 C4 Ru1 -54.4(7)
C2 Ru1 C4 C3 -29.6(5)
C1 Ru1 C4 C3 -66.1(5)
C5 Ru1 C4 C3 -130.0(8)
C6 Ru1 C4 C3 -102.0(6)
P1 Ru1 C4 C3 60.0(5)
Cl2 Ru1 C4 C3 -127.3(6)
Cl1 Ru1 C4 C3 145.1(5)
C3 Ru1 C4 C5 130.0(8)
C2 Ru1 C4 C5 100.4(6)
C1 Ru1 C4 C5 64.0(5)
C6 Ru1 C4 C5 28.0(5)
P1 Ru1 C4 C5 -170.0(4)
Cl2 Ru1 C4 C5 2.7(10)
Cl1 Ru1 C4 C5 -84.9(5)
C5 C4 C3 C2 -1.1(12)
Ru1 C4 C3 C2 56.9(7)
C5 C4 C3 Ru1 -58.0(7)
C1 C2 C3 C4 -2.9(12)
Ru1 C2 C3 C4 -55.8(7)
C1 C2 C3 Ru1 53.0(7)
C2 Ru1 C3 C4 131.4(7)
C1 Ru1 C3 C4 103.1(6)
C5 Ru1 C3 C4 30.2(5)
C6 Ru1 C3 C4 65.8(5)
P1 Ru1 C3 C4 -128.7(5)
Cl2 Ru1 C3 C4 139.6(5)
Cl1 Ru1 C3 C4 -41.7(6)
C4 Ru1 C3 C2 -131.4(7)
C1 Ru1 C3 C2 -28.3(5)
C5 Ru1 C3 C2 -101.2(5)
C6 Ru1 C3 C2 -65.6(5)
P1 Ru1 C3 C2 99.8(5)
Cl2 Ru1 C3 C2 8.1(8)
Cl1 Ru1 C3 C2 -173.1(4)
C3 C2 C1 C6 5.9(12)
Ru1 C2 C1 C6 57.4(6)
C3 C2 C1 C7 -176.9(8)
Ru1 C2 C1 C7 -125.5(8)
C3 C2 C1 Ru1 -51.5(7)
C5 C6 C1 C2 -5.3(11)
Ru1 C6 C1 C2 -56.5(6)
C5 C6 C1 C7 177.5(8)
Ru1 C6 C1 C7 126.4(8)
C5 C6 C1 Ru1 51.1(7)
C3 Ru1 C1 C2 28.7(5)
C4 Ru1 C1 C2 66.0(5)
C5 Ru1 C1 C2 102.4(5)
C6 Ru1 C1 C2 128.8(7)
P1 Ru1 C1 C2 -49.2(6)
Cl2 Ru1 C1 C2 -134.4(5)
Cl1 Ru1 C1 C2 140.8(4)
C3 Ru1 C1 C6 -100.1(5)
C4 Ru1 C1 C6 -62.8(5)
C2 Ru1 C1 C6 -128.8(7)
C5 Ru1 C1 C6 -26.5(5)
P1 Ru1 C1 C6 -178.0(4)
Cl2 Ru1 C1 C6 96.8(4)
Cl1 Ru1 C1 C6 12.0(7)
C3 Ru1 C1 C7 145.0(10)
C4 Ru1 C1 C7 -177.6(9)
C2 Ru1 C1 C7 116.3(11)
C5 Ru1 C1 C7 -141.3(10)
C6 Ru1 C1 C7 -114.8(11)
P1 Ru1 C1 C7 67.2(10)
Cl2 Ru1 C1 C7 -18.1(9)
Cl1 Ru1 C1 C7 -102.8(9)
